data_4038598
loop_
_publ_author_name
'Dhanasekar, Elumalai'
'Kannan, Tharanikkarasu'
'Venkatesan, Ragavan'
'Perumal, Paramasivam Thirumalai'
'Kamalraja, Jayabal'

_publ_section_title
;
 Metal-Free and Regioselective Synthesis of Substituted and Fused
 Chromenopyrrole Scaffolds via Divergent Reactivity of \a-Azido Ketone in
 Water.
;
_journal_name_full 'The Journal of organic chemistry'
_journal_paper_doi 10.1021/acs.joc.0c00978
_journal_year 2020
_chemical_formula_moiety 'C34 H29 Br2 N3 O5 S2'
_chemical_formula_sum 'C34 H29 Br2 N3 O5 S2'
_chemical_formula_weight 783.54
_space_group_crystal_system triclinic
_space_group_IT_number 2
_space_group_name_Hall '-P 1'
_space_group_name_H-M_alt 'P -1'
_atom_sites_solution_hydrogens mixed
_audit_creation_method SHELXL-2014/7
_cell_angle_alpha 70.9079(14)
_cell_angle_beta 72.8568(15)
_cell_angle_gamma 81.4490(16)
_cell_formula_units_Z 2
_cell_length_a 11.6878(4)
_cell_length_b 12.5438(4)
_cell_length_c 13.3312(4)
_cell_measurement_reflns_used 4773
_cell_measurement_temperature 296(2)
_cell_measurement_theta_max 21.25
_cell_measurement_theta_min 2.44
_cell_volume 1761.95(10)
_computing_cell_refinement 'Bruker SAINT'
_computing_data_collection 'Bruker APEX2'
_computing_data_reduction 'Bruker SAINT'
_computing_molecular_graphics 'Bruker SHELXTL'
_computing_publication_material 'Bruker SHELXTL'
_computing_structure_refinement 'SHELXL-2014/7 (Sheldrick, 2014)'
_computing_structure_solution 'SHELXS-97 (Sheldrick 2008)'
_diffrn_ambient_temperature 296(2)
_diffrn_measured_fraction_theta_full 0.997
_diffrn_measured_fraction_theta_max 0.997
_diffrn_measurement_device_type 'Bruker APEX-II CCD'
_diffrn_measurement_method '\f and \w scans'
_diffrn_radiation_type MoK\a
_diffrn_radiation_wavelength 0.71073
_diffrn_reflns_av_R_equivalents 0.0424
_diffrn_reflns_av_unetI/netI 0.0481
_diffrn_reflns_Laue_measured_fraction_full 0.997
_diffrn_reflns_Laue_measured_fraction_max 0.997
_diffrn_reflns_limit_h_max 13
_diffrn_reflns_limit_h_min -13
_diffrn_reflns_limit_k_max 14
_diffrn_reflns_limit_k_min -14
_diffrn_reflns_limit_l_max 15
_diffrn_reflns_limit_l_min -15
_diffrn_reflns_number 25573
_diffrn_reflns_point_group_measured_fraction_full 0.997
_diffrn_reflns_point_group_measured_fraction_max 0.997
_diffrn_reflns_theta_full 25.000
_diffrn_reflns_theta_max 25.000
_diffrn_reflns_theta_min 1.721
_exptl_absorpt_coefficient_mu 2.463
_exptl_absorpt_correction_T_max 0.666
_exptl_absorpt_correction_T_min 0.578
_exptl_absorpt_correction_type multi-scan
_exptl_absorpt_process_details 'SADABS V2014/5(Bruker AXS.Inc)'
_exptl_crystal_colour colourless
_exptl_crystal_density_diffrn 1.477
_exptl_crystal_description Block
_exptl_crystal_F_000 792
_exptl_crystal_size_max 0.250
_exptl_crystal_size_mid 0.220
_exptl_crystal_size_min 0.180
_refine_diff_density_max 0.807
_refine_diff_density_min -0.829
_refine_diff_density_rms 0.065
_refine_ls_extinction_method none
_refine_ls_goodness_of_fit_ref 1.034
_refine_ls_hydrogen_treatment mixed
_refine_ls_matrix_type full
_refine_ls_number_parameters 428
_refine_ls_number_reflns 6171
_refine_ls_number_restraints 0
_refine_ls_restrained_S_all 1.034
_refine_ls_R_factor_all 0.0982
_refine_ls_R_factor_gt 0.0531
_refine_ls_shift/su_max 0.001
_refine_ls_shift/su_mean 0.000
_refine_ls_structure_factor_coef Fsqd
_refine_ls_weighting_details 'w=1/[\s^2^(Fo^2^)+(0.0621P)^2^+1.9178P] where P=(Fo^2^+2Fc^2^)/3'
_refine_ls_weighting_scheme calc
_refine_ls_wR_factor_gt 0.1262
_refine_ls_wR_factor_ref 0.1477
_reflns_Friedel_coverage 0.000
_reflns_number_gt 3824
_reflns_number_total 6171
_reflns_threshold_expression 'I > 2\s(I)'
_cod_data_source_file jo0c00978_si_002.cif
_cod_data_source_block 101j
_cod_database_code 4038598
_shelx_shelxl_version_number 2014/7
_shelx_space_group_comment
; 
The symmetry employed for this shelxl refinement is uniquely defined 
by the following loop, which should always be used as a source of 
symmetry information in preference to the above space-group names. 
They are only intended as comments. 
;
_shelx_estimated_absorpt_t_min 0.578
_shelx_estimated_absorpt_t_max 0.666

loop_
_space_group_symop_operation_xyz
'x, y, z'
'-x, -y, -z'

loop_
_atom_site_label
_atom_site_type_symbol
_atom_site_fract_x
_atom_site_fract_y
_atom_site_fract_z
_atom_site_U_iso_or_equiv
_atom_site_adp_type
_atom_site_occupancy
_atom_site_site_symmetry_order
_atom_site_calc_flag
_atom_site_refinement_flags_posn
_atom_site_refinement_flags_adp
_atom_site_refinement_flags_occupancy
_atom_site_disorder_assembly
_atom_site_disorder_group
Br1 Br 0.43879(8) 0.36643(6) 0.49135(6) 0.1072(3) Uani 1 1 d . . . . .
Br2 Br 0.76217(6) 0.09487(5) 1.49197(5) 0.0834(2) Uani 1 1 d . . . . .
C1 C 0.4777(4) 0.0983(4) 0.7589(4) 0.0537(12) Uani 1 1 d . . . . .
H1 H 0.4374 0.0335 0.8026 0.064 Uiso 1 1 calc R U . . .
C2 C 0.4346(5) 0.1729(5) 0.6748(4) 0.0641(14) Uani 1 1 d . . . . .
H2 H 0.3650 0.1590 0.6619 0.077 Uiso 1 1 calc R U . . .
C3 C 0.4950(5) 0.2680(4) 0.6100(4) 0.0586(13) Uani 1 1 d . . . . .
C4 C 0.5995(4) 0.2887(4) 0.6273(4) 0.0526(12) Uani 1 1 d . . . . .
H4 H 0.6412 0.3523 0.5820 0.063 Uiso 1 1 calc R U . . .
C5 C 0.6409(4) 0.2147(4) 0.7121(4) 0.0450(11) Uani 1 1 d . . . . .
H5 H 0.7105 0.2288 0.7247 0.054 Uiso 1 1 calc R U . . .
C6 C 0.5806(4) 0.1190(3) 0.7791(3) 0.0386(10) Uani 1 1 d . . . . .
C7 C 0.6269(4) 0.0331(4) 0.8677(4) 0.0456(11) Uani 1 1 d . . . . .
C8 C 0.6860(4) 0.0650(3) 0.9347(3) 0.0381(10) Uani 1 1 d . . . . .
C9 C 0.6898(3) 0.1639(3) 0.9579(3) 0.0370(10) Uani 1 1 d . . . . .
C10 C 0.7588(3) 0.1366(3) 1.0354(3) 0.0357(10) Uani 1 1 d . . . . .
C11 C 0.7950(4) 0.0213(3) 1.0585(3) 0.0369(10) Uani 1 1 d . . . . .
C12 C 0.8688(3) -0.0470(3) 1.1288(3) 0.0365(10) Uani 1 1 d . . . . .
C13 C 0.8765(4) -0.0394(3) 1.2312(3) 0.0373(10) Uani 1 1 d . . . . .
C14 C 0.8143(4) 0.0260(4) 1.3005(4) 0.0444(11) Uani 1 1 d . . . . .
H14 H 0.7544 0.0801 1.2814 0.053 Uiso 1 1 calc R U . . .
C15 C 0.8444(4) 0.0075(4) 1.3970(4) 0.0509(12) Uani 1 1 d . . . . .
C16 C 0.9320(5) -0.0739(4) 1.4290(4) 0.0594(13) Uani 1 1 d . . . . .
H16 H 0.9504 -0.0831 1.4947 0.071 Uiso 1 1 calc R U . . .
C17 C 0.9910(4) -0.1403(4) 1.3645(4) 0.0531(12) Uani 1 1 d . . . . .
H17 H 1.0484 -0.1961 1.3861 0.064 Uiso 1 1 calc R U . . .
C18 C 0.9633(4) -0.1222(4) 1.2654(3) 0.0418(10) Uani 1 1 d . . . . .
C19 C 0.9484(4) -0.1342(3) 1.1076(4) 0.0420(10) Uani 1 1 d . . . . .
H19 H 0.9615 -0.1590 1.0463 0.050 Uiso 1 1 calc R U . . .
C20 C 0.6312(4) 0.2773(3) 0.9200(3) 0.0350(9) Uani 1 1 d . . . . .
C21 C 0.5125(4) 0.2937(3) 0.9571(4) 0.0443(11) Uani 1 1 d . . . . .
H21 H 0.4698 0.2314 1.0041 0.053 Uiso 1 1 calc R U . . .
C22 C 0.5138(4) 0.4865(3) 0.8637(4) 0.0418(11) Uani 1 1 d . . . . .
C23 C 0.4459(4) 0.5878(4) 0.8424(4) 0.0561(13) Uani 1 1 d . . . . .
H23 H 0.3634 0.5910 0.8727 0.067 Uiso 1 1 calc R U . . .
C24 C 0.5039(5) 0.6827(4) 0.7757(4) 0.0600(14) Uani 1 1 d . . . . .
H24 H 0.4595 0.7513 0.7620 0.072 Uiso 1 1 calc R U . . .
C25 C 0.6266(5) 0.6808(4) 0.7274(4) 0.0503(12) Uani 1 1 d . . . . .
C26 C 0.6912(4) 0.5789(3) 0.7500(4) 0.0456(11) Uani 1 1 d . . . . .
H26 H 0.7735 0.5759 0.7185 0.055 Uiso 1 1 calc R U . . .
C27 C 0.6360(4) 0.4797(3) 0.8192(3) 0.0374(10) Uani 1 1 d . . . . .
C28 C 0.7031(4) 0.3704(3) 0.8457(4) 0.0378(10) Uani 1 1 d . . . . .
C29 C 0.7973(4) 0.2175(4) 1.0710(4) 0.0412(10) Uani 1 1 d . . . . .
C30 C 0.6851(6) 0.7883(4) 0.6518(5) 0.0807(18) Uani 1 1 d . . . . .
H30A H 0.6771 0.8407 0.6925 0.121 Uiso 1 1 calc R U . . .
H30B H 0.6468 0.8211 0.5931 0.121 Uiso 1 1 calc R U . . .
H30C H 0.7686 0.7715 0.6216 0.121 Uiso 1 1 calc R U . . .
C31 C 0.0962(11) 0.4324(10) 0.6327(17) 0.355(15) Uani 1 1 d . . . . .
H31A H 0.0623 0.4047 0.7108 0.532 Uiso 1 1 calc R U . . .
H31B H 0.1700 0.3900 0.6123 0.532 Uiso 1 1 calc R U . . .
H31C H 0.0410 0.4242 0.5952 0.532 Uiso 1 1 calc R U . . .
C32 C 0.1913(14) 0.5466(16) 0.7029(11) 0.291(11) Uani 1 1 d . . . . .
H32A H 0.1973 0.6180 0.7124 0.437 Uiso 1 1 calc R U . . .
H32B H 0.2702 0.5114 0.6840 0.437 Uiso 1 1 calc R U . . .
H32C H 0.1445 0.4986 0.7701 0.437 Uiso 1 1 calc R U . . .
C33 C 0.1123(5) 0.4117(4) 0.0750(5) 0.0780(17) Uani 1 1 d . . . . .
H33A H 0.1564 0.4639 0.0093 0.117 Uiso 1 1 calc R U . . .
H33B H 0.1015 0.4395 0.1364 0.117 Uiso 1 1 calc R U . . .
H33C H 0.0354 0.4038 0.0669 0.117 Uiso 1 1 calc R U . . .
C34 C 0.0825(5) 0.2008(5) 0.2106(5) 0.0854(19) Uani 1 1 d . . . . .
H34A H 0.0098 0.2063 0.1890 0.128 Uiso 1 1 calc R U . . .
H34B H 0.0671 0.2310 0.2711 0.128 Uiso 1 1 calc R U . . .
H34C H 0.1107 0.1230 0.2325 0.128 Uiso 1 1 calc R U . . .
N1 N 0.7493(3) -0.0190(3) 0.9975(3) 0.0401(9) Uani 1 1 d . . . . .
N2 N 1.0049(3) -0.1787(3) 1.1883(3) 0.0465(10) Uani 1 1 d . . . . .
N3 N 0.8278(4) 0.2848(3) 1.0957(4) 0.0596(11) Uani 1 1 d . . . . .
O1 O 0.6142(3) -0.0668(3) 0.8840(3) 0.0704(11) Uani 1 1 d . . . . .
O2 O 0.4506(2) 0.3931(2) 0.9316(3) 0.0531(8) Uani 1 1 d . . . . .
O3 O 0.8120(3) 0.3596(2) 0.8071(3) 0.0564(9) Uani 1 1 d . . . . .
O4 O 0.0054(6) 0.6274(5) 0.6272(6) 0.160(2) Uani 1 1 d . . . . .
O5 O 0.1972(3) 0.2401(3) 0.0016(3) 0.0697(10) Uani 1 1 d . . . . .
S1 S 0.1227(2) 0.5677(2) 0.5981(2) 0.1430(10) Uani 1 1 d . . . . .
S2 S 0.19282(11) 0.27853(10) 0.09810(11) 0.0552(3) Uani 1 1 d . . . . .
H1N H 0.756(4) -0.083(4) 0.995(3) 0.041(13) Uiso 1 1 d . . . . .
H2N H 1.060(5) -0.232(5) 1.189(4) 0.076(18) Uiso 1 1 d . . . . .

loop_
_atom_site_aniso_label
_atom_site_aniso_U_11
_atom_site_aniso_U_22
_atom_site_aniso_U_33
_atom_site_aniso_U_23
_atom_site_aniso_U_13
_atom_site_aniso_U_12
Br1 0.1479(7) 0.0968(5) 0.0892(5) -0.0013(4) -0.0795(5) -0.0061(5)
Br2 0.1062(5) 0.0786(4) 0.0688(4) -0.0436(3) -0.0093(3) 0.0054(3)
C1 0.045(3) 0.056(3) 0.058(3) -0.013(2) -0.012(2) -0.012(2)
C2 0.056(3) 0.075(4) 0.072(4) -0.022(3) -0.033(3) -0.003(3)
C3 0.069(4) 0.059(3) 0.051(3) -0.016(3) -0.025(3) 0.002(3)
C4 0.065(3) 0.046(3) 0.044(3) -0.011(2) -0.013(2) -0.007(2)
C5 0.045(3) 0.045(3) 0.048(3) -0.019(2) -0.012(2) -0.001(2)
C6 0.034(2) 0.038(2) 0.044(2) -0.016(2) -0.009(2) 0.0024(19)
C7 0.045(3) 0.037(3) 0.052(3) -0.013(2) -0.010(2) -0.001(2)
C8 0.038(2) 0.030(2) 0.043(2) -0.0078(19) -0.011(2) 0.0031(18)
C9 0.032(2) 0.029(2) 0.044(2) -0.0106(19) -0.0057(19) 0.0046(17)
C10 0.030(2) 0.030(2) 0.046(2) -0.0121(19) -0.0102(19) 0.0055(17)
C11 0.033(2) 0.031(2) 0.042(2) -0.0114(19) -0.0048(19) 0.0027(18)
C12 0.030(2) 0.030(2) 0.042(2) -0.0066(19) -0.0073(19) 0.0066(17)
C13 0.032(2) 0.030(2) 0.044(2) -0.0082(19) -0.0060(19) 0.0006(17)
C14 0.042(3) 0.037(2) 0.049(3) -0.014(2) -0.005(2) 0.0019(19)
C15 0.057(3) 0.045(3) 0.045(3) -0.016(2) -0.002(2) -0.005(2)
C16 0.068(4) 0.061(3) 0.051(3) -0.014(3) -0.020(3) -0.007(3)
C17 0.052(3) 0.049(3) 0.055(3) -0.006(2) -0.022(2) 0.003(2)
C18 0.037(2) 0.039(2) 0.042(3) -0.006(2) -0.006(2) 0.0001(19)
C19 0.041(3) 0.038(2) 0.043(3) -0.013(2) -0.010(2) 0.008(2)
C20 0.034(2) 0.029(2) 0.040(2) -0.0110(19) -0.0106(19) 0.0071(18)
C21 0.041(3) 0.030(2) 0.055(3) -0.010(2) -0.011(2) 0.0076(19)
C22 0.047(3) 0.027(2) 0.050(3) -0.008(2) -0.019(2) 0.006(2)
C23 0.047(3) 0.041(3) 0.072(3) -0.015(3) -0.016(3) 0.016(2)
C24 0.069(4) 0.034(3) 0.073(3) -0.011(3) -0.030(3) 0.020(2)
C25 0.064(3) 0.034(3) 0.055(3) -0.007(2) -0.028(3) -0.001(2)
C26 0.050(3) 0.039(3) 0.049(3) -0.009(2) -0.018(2) -0.004(2)
C27 0.038(3) 0.034(2) 0.043(2) -0.013(2) -0.015(2) 0.0033(18)
C28 0.036(3) 0.030(2) 0.050(3) -0.013(2) -0.018(2) 0.0069(18)
C29 0.037(2) 0.031(2) 0.053(3) -0.011(2) -0.015(2) 0.0115(19)
C30 0.105(5) 0.039(3) 0.092(4) 0.007(3) -0.042(4) -0.013(3)
C31 0.125(10) 0.131(10) 0.63(4) 0.041(15) 0.014(15) -0.059(8)
C32 0.280(18) 0.45(3) 0.184(13) -0.176(16) -0.131(13) 0.186(19)
C33 0.085(4) 0.053(3) 0.104(5) -0.037(3) -0.031(4) 0.018(3)
C34 0.074(4) 0.082(4) 0.089(4) -0.003(3) -0.025(3) -0.017(3)
N1 0.044(2) 0.025(2) 0.050(2) -0.0126(18) -0.0117(17) 0.0036(17)
N2 0.041(2) 0.040(2) 0.053(2) -0.0142(19) -0.0132(19) 0.0168(18)
N3 0.057(3) 0.047(3) 0.085(3) -0.028(2) -0.030(2) 0.007(2)
O1 0.098(3) 0.0331(19) 0.092(3) -0.0114(18) -0.051(2) -0.0065(18)
O2 0.0342(17) 0.0364(18) 0.074(2) -0.0084(16) -0.0087(15) 0.0101(14)
O3 0.0360(19) 0.0370(17) 0.079(2) -0.0062(16) -0.0075(16) 0.0071(13)
O4 0.109(5) 0.151(5) 0.209(7) -0.072(5) -0.010(4) 0.003(4)
O5 0.097(3) 0.0434(19) 0.079(2) -0.0287(18) -0.038(2) 0.0172(18)
S1 0.123(2) 0.131(2) 0.159(2) -0.0545(17) 0.0153(17) -0.0409(16)
S2 0.0525(8) 0.0443(7) 0.0742(9) -0.0218(6) -0.0237(7) 0.0043(6)

loop_
_atom_type_symbol
_atom_type_description
_atom_type_scat_dispersion_real
_atom_type_scat_dispersion_imag
_atom_type_scat_source
C C 0.0033 0.0016 'International Tables Vol C Tables 4.2.6.8 and 6.1.1.4'
H H 0.0000 0.0000 'International Tables Vol C Tables 4.2.6.8 and 6.1.1.4'
N N 0.0061 0.0033 'International Tables Vol C Tables 4.2.6.8 and 6.1.1.4'
O O 0.0106 0.0060 'International Tables Vol C Tables 4.2.6.8 and 6.1.1.4'
Br Br -0.2901 2.4595 'International Tables Vol C Tables 4.2.6.8 and 6.1.1.4'
S S 0.1246 0.1234 'International Tables Vol C Tables 4.2.6.8 and 6.1.1.4'

loop_
_geom_angle_atom_site_label_1
_geom_angle_atom_site_label_2
_geom_angle_atom_site_label_3
_geom_angle
_geom_angle_site_symmetry_1
_geom_angle_site_symmetry_3
_geom_angle_publ_flag
C2 C1 C6 120.6(4) . . ?
C2 C1 H1 119.7 . . ?
C6 C1 H1 119.7 . . ?
C3 C2 C1 119.5(5) . . ?
C3 C2 H2 120.3 . . ?
C1 C2 H2 120.3 . . ?
C2 C3 C4 120.8(4) . . ?
C2 C3 Br1 119.1(4) . . ?
C4 C3 Br1 120.0(4) . . ?
C5 C4 C3 119.3(4) . . ?
C5 C4 H4 120.4 . . ?
C3 C4 H4 120.4 . . ?
C4 C5 C6 120.9(4) . . ?
C4 C5 H5 119.6 . . ?
C6 C5 H5 119.6 . . ?
C1 C6 C5 119.0(4) . . ?
C1 C6 C7 118.6(4) . . ?
C5 C6 C7 122.3(4) . . ?
O1 C7 C8 119.6(4) . . ?
O1 C7 C6 118.6(4) . . ?
C8 C7 C6 121.8(4) . . ?
C9 C8 N1 107.4(4) . . ?
C9 C8 C7 134.6(4) . . ?
N1 C8 C7 117.9(4) . . ?
C8 C9 C10 106.3(3) . . ?
C8 C9 C20 130.5(4) . . ?
C10 C9 C20 123.1(4) . . ?
C11 C10 C9 108.7(4) . . ?
C11 C10 C29 126.3(4) . . ?
C9 C10 C29 124.4(4) . . ?
N1 C11 C10 106.1(4) . . ?
N1 C11 C12 123.3(4) . . ?
C10 C11 C12 130.6(4) . . ?
C19 C12 C13 106.0(3) . . ?
C19 C12 C11 125.2(4) . . ?
C13 C12 C11 128.8(4) . . ?
C18 C13 C14 118.7(4) . . ?
C18 C13 C12 107.0(4) . . ?
C14 C13 C12 134.2(4) . . ?
C15 C14 C13 118.0(4) . . ?
C15 C14 H14 121.0 . . ?
C13 C14 H14 121.0 . . ?
C14 C15 C16 122.6(4) . . ?
C14 C15 Br2 118.9(4) . . ?
C16 C15 Br2 118.5(4) . . ?
C17 C16 C15 120.3(5) . . ?
C17 C16 H16 119.8 . . ?
C15 C16 H16 119.8 . . ?
C16 C17 C18 118.2(4) . . ?
C16 C17 H17 120.9 . . ?
C18 C17 H17 120.9 . . ?
N2 C18 C17 130.2(4) . . ?
N2 C18 C13 107.6(4) . . ?
C17 C18 C13 122.2(4) . . ?
N2 C19 C12 110.3(4) . . ?
N2 C19 H19 124.9 . . ?
C12 C19 H19 124.9 . . ?
C21 C20 C28 120.4(4) . . ?
C21 C20 C9 119.8(4) . . ?
C28 C20 C9 119.8(3) . . ?
C20 C21 O2 124.9(4) . . ?
C20 C21 H21 117.5 . . ?
O2 C21 H21 117.5 . . ?
C27 C22 O2 122.4(3) . . ?
C27 C22 C23 122.0(4) . . ?
O2 C22 C23 115.6(4) . . ?
C24 C23 C22 118.0(5) . . ?
C24 C23 H23 121.0 . . ?
C22 C23 H23 121.0 . . ?
C23 C24 C25 122.6(4) . . ?
C23 C24 H24 118.7 . . ?
C25 C24 H24 118.7 . . ?
C26 C25 C24 117.9(4) . . ?
C26 C25 C30 122.0(5) . . ?
C24 C25 C30 120.1(4) . . ?
C25 C26 C27 121.5(4) . . ?
C25 C26 H26 119.2 . . ?
C27 C26 H26 119.2 . . ?
C22 C27 C26 118.0(4) . . ?
C22 C27 C28 119.5(4) . . ?
C26 C27 C28 122.5(4) . . ?
O3 C28 C20 123.2(4) . . ?
O3 C28 C27 122.0(4) . . ?
C20 C28 C27 114.8(4) . . ?
N3 C29 C10 177.5(5) . . ?
C25 C30 H30A 109.5 . . ?
C25 C30 H30B 109.5 . . ?
H30A C30 H30B 109.5 . . ?
C25 C30 H30C 109.5 . . ?
H30A C30 H30C 109.5 . . ?
H30B C30 H30C 109.5 . . ?
S1 C31 H31A 109.5 . . ?
S1 C31 H31B 109.5 . . ?
H31A C31 H31B 109.5 . . ?
S1 C31 H31C 109.5 . . ?
H31A C31 H31C 109.5 . . ?
H31B C31 H31C 109.5 . . ?
S1 C32 H32A 109.5 . . ?
S1 C32 H32B 109.5 . . ?
H32A C32 H32B 109.5 . . ?
S1 C32 H32C 109.5 . . ?
H32A C32 H32C 109.5 . . ?
H32B C32 H32C 109.5 . . ?
S2 C33 H33A 109.5 . . ?
S2 C33 H33B 109.5 . . ?
H33A C33 H33B 109.5 . . ?
S2 C33 H33C 109.5 . . ?
H33A C33 H33C 109.5 . . ?
H33B C33 H33C 109.5 . . ?
S2 C34 H34A 109.5 . . ?
S2 C34 H34B 109.5 . . ?
H34A C34 H34B 109.5 . . ?
S2 C34 H34C 109.5 . . ?
H34A C34 H34C 109.5 . . ?
H34B C34 H34C 109.5 . . ?
C11 N1 C8 111.5(4) . . ?
C11 N1 H1N 127(3) . . ?
C8 N1 H1N 121(3) . . ?
C19 N2 C18 109.2(4) . . ?
C19 N2 H2N 124(4) . . ?
C18 N2 H2N 127(4) . . ?
C21 O2 C22 117.9(3) . . ?
O4 S1 C31 106.2(5) . . ?
O4 S1 C32 107.7(6) . . ?
C31 S1 C32 93.5(9) . . ?
O5 S2 C33 104.8(2) . . ?
O5 S2 C34 106.5(3) . . ?
C33 S2 C34 98.1(3) . . ?

loop_
_geom_bond_atom_site_label_1
_geom_bond_atom_site_label_2
_geom_bond_distance
_geom_bond_site_symmetry_2
_geom_bond_publ_flag
Br1 C3 1.885(5) . ?
Br2 C15 1.898(5) . ?
C1 C2 1.376(7) . ?
C1 C6 1.384(6) . ?
C1 H1 0.9300 . ?
C2 C3 1.373(7) . ?
C2 H2 0.9300 . ?
C3 C4 1.383(7) . ?
C4 C5 1.369(6) . ?
C4 H4 0.9300 . ?
C5 C6 1.384(6) . ?
C5 H5 0.9300 . ?
C6 C7 1.489(6) . ?
C7 O1 1.224(5) . ?
C7 C8 1.454(6) . ?
C8 C9 1.383(6) . ?
C8 N1 1.384(5) . ?
C9 C10 1.418(6) . ?
C9 C20 1.481(5) . ?
C10 C11 1.403(5) . ?
C10 C29 1.426(6) . ?
C11 N1 1.345(5) . ?
C11 C12 1.445(5) . ?
C12 C19 1.373(6) . ?
C12 C13 1.429(6) . ?
C13 C18 1.402(6) . ?
C13 C14 1.406(6) . ?
C14 C15 1.372(6) . ?
C14 H14 0.9300 . ?
C15 C16 1.391(7) . ?
C16 C17 1.362(7) . ?
C16 H16 0.9300 . ?
C17 C18 1.392(6) . ?
C17 H17 0.9300 . ?
C18 N2 1.369(6) . ?
C19 N2 1.351(5) . ?
C19 H19 0.9300 . ?
C20 C21 1.337(6) . ?
C20 C28 1.448(6) . ?
C21 O2 1.340(5) . ?
C21 H21 0.9300 . ?
C22 C27 1.377(6) . ?
C22 O2 1.380(5) . ?
C22 C23 1.386(6) . ?
C23 C24 1.363(7) . ?
C23 H23 0.9300 . ?
C24 C25 1.388(7) . ?
C24 H24 0.9300 . ?
C25 C26 1.375(6) . ?
C25 C30 1.510(7) . ?
C26 C27 1.397(6) . ?
C26 H26 0.9300 . ?
C27 C28 1.465(6) . ?
C28 O3 1.230(5) . ?
C29 N3 1.135(5) . ?
C30 H30A 0.9600 . ?
C30 H30B 0.9600 . ?
C30 H30C 0.9600 . ?
C31 S1 1.658(12) . ?
C31 H31A 0.9600 . ?
C31 H31B 0.9600 . ?
C31 H31C 0.9600 . ?
C32 S1 1.738(12) . ?
C32 H32A 0.9600 . ?
C32 H32B 0.9600 . ?
C32 H32C 0.9600 . ?
C33 S2 1.771(5) . ?
C33 H33A 0.9600 . ?
C33 H33B 0.9600 . ?
C33 H33C 0.9600 . ?
C34 S2 1.772(6) . ?
C34 H34A 0.9600 . ?
C34 H34B 0.9600 . ?
C34 H34C 0.9600 . ?
N1 H1N 0.80(4) . ?
N2 H2N 0.86(6) . ?
O4 S1 1.471(6) . ?
O5 S2 1.500(4) . ?

loop_
_geom_torsion_atom_site_label_1
_geom_torsion_atom_site_label_2
_geom_torsion_atom_site_label_3
_geom_torsion_atom_site_label_4
_geom_torsion
_geom_torsion_site_symmetry_1
_geom_torsion_site_symmetry_2
_geom_torsion_site_symmetry_3
_geom_torsion_site_symmetry_4
_geom_torsion_publ_flag
C6 C1 C2 C3 0.5(8) . . . . ?
C1 C2 C3 C4 1.0(8) . . . . ?
C1 C2 C3 Br1 177.5(4) . . . . ?
C2 C3 C4 C5 -1.7(8) . . . . ?
Br1 C3 C4 C5 -178.2(4) . . . . ?
C3 C4 C5 C6 0.9(7) . . . . ?
C2 C1 C6 C5 -1.3(7) . . . . ?
C2 C1 C6 C7 -177.2(4) . . . . ?
C4 C5 C6 C1 0.5(7) . . . . ?
C4 C5 C6 C7 176.3(4) . . . . ?
C1 C6 C7 O1 33.6(6) . . . . ?
C5 C6 C7 O1 -142.1(5) . . . . ?
C1 C6 C7 C8 -146.2(4) . . . . ?
C5 C6 C7 C8 38.0(6) . . . . ?
O1 C7 C8 C9 -161.1(5) . . . . ?
C6 C7 C8 C9 18.7(7) . . . . ?
O1 C7 C8 N1 14.2(6) . . . . ?
C6 C7 C8 N1 -166.0(4) . . . . ?
N1 C8 C9 C10 0.8(4) . . . . ?
C7 C8 C9 C10 176.4(5) . . . . ?
N1 C8 C9 C20 -175.5(4) . . . . ?
C7 C8 C9 C20 0.1(8) . . . . ?
C8 C9 C10 C11 -0.4(5) . . . . ?
C20 C9 C10 C11 176.3(4) . . . . ?
C8 C9 C10 C29 171.8(4) . . . . ?
C20 C9 C10 C29 -11.6(6) . . . . ?
C9 C10 C11 N1 -0.2(4) . . . . ?
C29 C10 C11 N1 -172.2(4) . . . . ?
C9 C10 C11 C12 178.0(4) . . . . ?
C29 C10 C11 C12 6.1(7) . . . . ?
N1 C11 C12 C19 33.8(6) . . . . ?
C10 C11 C12 C19 -144.1(5) . . . . ?
N1 C11 C12 C13 -146.9(4) . . . . ?
C10 C11 C12 C13 35.1(7) . . . . ?
C19 C12 C13 C18 1.0(5) . . . . ?
C11 C12 C13 C18 -178.3(4) . . . . ?
C19 C12 C13 C14 -175.2(4) . . . . ?
C11 C12 C13 C14 5.5(8) . . . . ?
C18 C13 C14 C15 2.0(6) . . . . ?
C12 C13 C14 C15 177.8(4) . . . . ?
C13 C14 C15 C16 -1.0(7) . . . . ?
C13 C14 C15 Br2 179.8(3) . . . . ?
C14 C15 C16 C17 -0.8(7) . . . . ?
Br2 C15 C16 C17 178.4(4) . . . . ?
C15 C16 C17 C18 1.6(7) . . . . ?
C16 C17 C18 N2 -177.2(4) . . . . ?
C16 C17 C18 C13 -0.6(7) . . . . ?
C14 C13 C18 N2 176.0(4) . . . . ?
C12 C13 C18 N2 -0.9(5) . . . . ?
C14 C13 C18 C17 -1.2(6) . . . . ?
C12 C13 C18 C17 -178.1(4) . . . . ?
C13 C12 C19 N2 -0.9(5) . . . . ?
C11 C12 C19 N2 178.5(4) . . . . ?
C8 C9 C20 C21 70.7(6) . . . . ?
C10 C9 C20 C21 -105.1(5) . . . . ?
C8 C9 C20 C28 -111.1(5) . . . . ?
C10 C9 C20 C28 73.1(5) . . . . ?
C28 C20 C21 O2 -0.6(7) . . . . ?
C9 C20 C21 O2 177.5(4) . . . . ?
C27 C22 C23 C24 -0.4(7) . . . . ?
O2 C22 C23 C24 -179.9(4) . . . . ?
C22 C23 C24 C25 1.2(8) . . . . ?
C23 C24 C25 C26 -1.1(8) . . . . ?
C23 C24 C25 C30 178.4(5) . . . . ?
C24 C25 C26 C27 0.1(7) . . . . ?
C30 C25 C26 C27 -179.4(4) . . . . ?
O2 C22 C27 C26 178.9(4) . . . . ?
C23 C22 C27 C26 -0.6(7) . . . . ?
O2 C22 C27 C28 -1.1(6) . . . . ?
C23 C22 C27 C28 179.4(4) . . . . ?
C25 C26 C27 C22 0.7(6) . . . . ?
C25 C26 C27 C28 -179.2(4) . . . . ?
C21 C20 C28 O3 -178.3(4) . . . . ?
C9 C20 C28 O3 3.6(6) . . . . ?
C21 C20 C28 C27 1.6(6) . . . . ?
C9 C20 C28 C27 -176.5(4) . . . . ?
C22 C27 C28 O3 179.1(4) . . . . ?
C26 C27 C28 O3 -0.9(7) . . . . ?
C22 C27 C28 C20 -0.8(6) . . . . ?
C26 C27 C28 C20 179.2(4) . . . . ?
C10 C11 N1 C8 0.7(5) . . . . ?
C12 C11 N1 C8 -177.7(4) . . . . ?
C9 C8 N1 C11 -1.0(5) . . . . ?
C7 C8 N1 C11 -177.5(4) . . . . ?
C12 C19 N2 C18 0.3(5) . . . . ?
C17 C18 N2 C19 177.3(5) . . . . ?
C13 C18 N2 C19 0.3(5) . . . . ?
C20 C21 O2 C22 -1.4(7) . . . . ?
C27 C22 O2 C21 2.2(6) . . . . ?
C23 C22 O2 C21 -178.2(4) . . . . ?
